data_7107078
loop_
_publ_author_name
'Dhiraj Murale'
'Kang Mun Lee'
'Kibong Kim'
'David G. Churchill'

_publ_section_title
;
 Facile 'one pot' route to the novel benzazulene-type dye class:
 asymmetric, derivatizable, 5-7-6 fused ring puckered half BODIPY design
;
_journal_name_full Chem.Commun.
_journal_page_first 12512
_journal_paper_doi 10.1039/c1cc15433h
_journal_volume 47
_journal_year 2011
_chemical_formula_moiety C20H22BF2N3
_chemical_formula_sum 'C20 H22 B F2 N3'
_chemical_formula_weight 353.22
_chemical_name_systematic
;
?
;
_space_group_IT_number 61
_symmetry_cell_setting orthorhombic
_symmetry_space_group_name_Hall '-P 2ac 2ab'
_symmetry_space_group_name_H-M 'P b c a'
_atom_sites_solution_hydrogens geom
_atom_sites_solution_primary direct
_atom_sites_solution_secondary difmap
_audit_creation_method SHELXL-97
_cell_angle_alpha 90.00
_cell_angle_beta 90.00
_cell_angle_gamma 90.00
_cell_formula_units_Z 8
_cell_length_a 12.7459(15)
_cell_length_b 12.7700(13)
_cell_length_c 23.352(3)
_cell_measurement_reflns_used 3254
_cell_measurement_temperature 296(2)
_cell_measurement_theta_max 24.80
_cell_measurement_theta_min 1.74
_cell_volume 3800.9(8)
_computing_cell_refinement 'Bruker APEX II'
_computing_data_collection 'Bruker APEX II'
_computing_data_reduction 'Bruker APEX II'
_computing_molecular_graphics ORTEP3
_computing_publication_material 'Bruker SHELXTL'
_computing_structure_refinement 'SHELXL-97 (Sheldrick, 1997)'
_computing_structure_solution 'SHELXS-97 (Sheldrick, 1990)'
_diffrn_ambient_temperature 296(2)
_diffrn_measured_fraction_theta_full 0.994
_diffrn_measured_fraction_theta_max 0.994
_diffrn_measurement_device_type 'CCD area detector'
_diffrn_measurement_method 'phi and omega scans'
_diffrn_radiation_monochromator graphite
_diffrn_radiation_source 'fine-focus sealed tube'
_diffrn_radiation_type MoK\a
_diffrn_radiation_wavelength 0.71073
_diffrn_reflns_av_R_equivalents 0.1506
_diffrn_reflns_av_sigmaI/netI 0.0803
_diffrn_reflns_limit_h_max 14
_diffrn_reflns_limit_h_min -14
_diffrn_reflns_limit_k_max 15
_diffrn_reflns_limit_k_min -14
_diffrn_reflns_limit_l_max 27
_diffrn_reflns_limit_l_min -27
_diffrn_reflns_number 22184
_diffrn_reflns_theta_full 24.80
_diffrn_reflns_theta_max 24.80
_diffrn_reflns_theta_min 1.74
_exptl_absorpt_coefficient_mu 0.087
_exptl_absorpt_correction_T_max 0.941
_exptl_absorpt_correction_T_min 0.930
_exptl_absorpt_correction_type multi-scan
_exptl_absorpt_process_details SADABS
_exptl_crystal_colour red
_exptl_crystal_density_diffrn 1.235
_exptl_crystal_density_method 'not measured'
_exptl_crystal_description platy
_exptl_crystal_F_000 1488
_exptl_crystal_size_max 0.3
_exptl_crystal_size_mid 0.15
_exptl_crystal_size_min 0.1
_refine_diff_density_max 0.251
_refine_diff_density_min -0.314
_refine_diff_density_rms 0.103
_refine_ls_extinction_method none
_refine_ls_goodness_of_fit_ref 1.017
_refine_ls_hydrogen_treatment mixed
_refine_ls_matrix_type full
_refine_ls_number_parameters 244
_refine_ls_number_reflns 3254
_refine_ls_number_restraints 0
_refine_ls_restrained_S_all 1.017
_refine_ls_R_factor_all 0.1461
_refine_ls_R_factor_gt 0.0539
_refine_ls_shift/su_max 0.060
_refine_ls_shift/su_mean 0.001
_refine_ls_structure_factor_coef Fsqd
_refine_ls_weighting_details 'calc w=1/[\s^2^(Fo^2^)+(0.0791P)^2^+0.0000P] where P=(Fo^2^+2Fc^2^)/3'
_refine_ls_weighting_scheme calc
_refine_ls_wR_factor_gt 0.1215
_refine_ls_wR_factor_ref 0.1740
_reflns_number_gt 1588
_reflns_number_total 3254
_reflns_threshold_expression >2sigma(I)
_cod_data_source_file c1cc15433h.txt
_cod_data_source_block nchu46-4
_cod_original_cell_volume 3800.9(7)
_cod_original_sg_symbol_H-M Pbca
_cod_database_code 7107078

loop_
_symmetry_equiv_pos_as_xyz
'x, y, z'
'-x+1/2, -y, z+1/2'
'-x, y+1/2, -z+1/2'
'x+1/2, -y+1/2, -z'
'-x, -y, -z'
'x-1/2, y, -z-1/2'
'x, -y-1/2, z-1/2'
'-x-1/2, y-1/2, z'

loop_
_atom_site_label
_atom_site_type_symbol
_atom_site_fract_x
_atom_site_fract_y
_atom_site_fract_z
_atom_site_U_iso_or_equiv
_atom_site_adp_type
_atom_site_occupancy
_atom_site_symmetry_multiplicity
_atom_site_calc_flag
_atom_site_refinement_flags
B B 0.1233(3) 0.1038(3) 1.03183(14) 0.0447(10) Uani 1 1 d .
F1 F 0.06568(17) 0.02742(15) 1.06112(7) 0.0638(6) Uani 1 1 d .
F2 F 0.16989(16) 0.16888(15) 1.07225(7) 0.0628(6) Uani 1 1 d .
N1 N 0.2072(2) 0.05156(19) 0.99385(10) 0.0437(7) Uani 1 1 d .
N2 N 0.0504(2) 0.1667(2) 0.99211(10) 0.0446(7) Uani 1 1 d .
C1 C 0.2849(3) -0.0128(3) 1.01120(14) 0.0560(10) Uani 1 1 d .
C2 C 0.3458(3) -0.0408(3) 0.96413(17) 0.0683(11) Uani 1 1 d .
H2 H 0.4036 -0.0851 0.9649 0.082 Uiso 1 1 calc R
C3 C 0.3059(3) 0.0082(3) 0.91615(14) 0.0557(10) Uani 1 1 d .
C4 C 0.2173(3) 0.0661(2) 0.93452(12) 0.0429(8) Uani 1 1 d .
C5 C 0.1445(3) 0.1273(2) 0.90467(12) 0.0424(8) Uani 1 1 d .
C6 C 0.0607(3) 0.1754(3) 0.93259(13) 0.0430(8) Uani 1 1 d .
C7 C -0.0272(3) 0.2335(3) 0.91184(15) 0.0542(10) Uani 1 1 d .
C8 C -0.0861(3) 0.2583(3) 0.95884(17) 0.0664(11) Uani 1 1 d .
H8 H -0.1480 0.2968 0.9584 0.080 Uiso 1 1 calc R
C9 C -0.0382(3) 0.2164(3) 1.00792(15) 0.0575(10) Uani 1 1 d .
N3 N 0.0438(3) -0.0079(3) 0.82524(15) 0.0849(13) Uani 1 1 d .
C10 C 0.1555(3) 0.1411(3) 0.84102(13) 0.0529(10) Uani 1 1 d .
C11 C 0.1032(3) 0.0716(3) 0.80364(14) 0.0640(11) Uani 1 1 d .
C12 C 0.1169(4) 0.0871(4) 0.74470(15) 0.0852(15) Uani 1 1 d .
H12 H 0.0846 0.0419 0.7189 0.102 Uiso 1 1 calc R
C13 C 0.1772(4) 0.1677(4) 0.72451(16) 0.0887(15) Uani 1 1 d .
H13 H 0.1846 0.1763 0.6852 0.106 Uiso 1 1 calc R
C14 C 0.2274(4) 0.2368(4) 0.76111(16) 0.0810(13) Uani 1 1 d .
H14 H 0.2676 0.2917 0.7469 0.097 Uiso 1 1 calc R
C15 C 0.2158(3) 0.2217(3) 0.81934(13) 0.0622(11) Uani 1 1 d .
H15 H 0.2495 0.2669 0.8446 0.075 Uiso 1 1 calc R
C16 C -0.0276(5) -0.0707(4) 0.79118(17) 0.123(2) Uani 1 1 d .
H16A H -0.0757 -0.0255 0.7714 0.184 Uiso 1 1 calc R
H16B H -0.0659 -0.1172 0.8158 0.184 Uiso 1 1 calc R
H16C H 0.0117 -0.1108 0.7638 0.184 Uiso 1 1 calc R
C17 C 0.3517(4) -0.0009(3) 0.85684(16) 0.0811(13) Uani 1 1 d .
H17A H 0.4080 -0.0509 0.8572 0.122 Uiso 1 1 calc R
H17B H 0.3781 0.0660 0.8449 0.122 Uiso 1 1 calc R
H17C H 0.2983 -0.0237 0.8307 0.122 Uiso 1 1 calc R
C18 C 0.2993(4) -0.0467(3) 1.07199(16) 0.0810(13) Uani 1 1 d .
H18A H 0.3003 0.0138 1.0964 0.121 Uiso 1 1 calc R
H18B H 0.3644 -0.0839 1.0756 0.121 Uiso 1 1 calc R
H18C H 0.2423 -0.0916 1.0829 0.121 Uiso 1 1 calc R
C19 C -0.0568(3) 0.2609(3) 0.85147(16) 0.0795(13) Uani 1 1 d .
H19A H -0.0766 0.1984 0.8313 0.119 Uiso 1 1 calc R
H19B H 0.0020 0.2928 0.8326 0.119 Uiso 1 1 calc R
H19C H -0.1147 0.3089 0.8519 0.119 Uiso 1 1 calc R
C20 C -0.0764(4) 0.2225(4) 1.06801(17) 0.0929(15) Uani 1 1 d .
H20A H -0.1084 0.1571 1.0784 0.139 Uiso 1 1 calc R
H20B H -0.1271 0.2778 1.0713 0.139 Uiso 1 1 calc R
H20C H -0.0185 0.2364 1.0931 0.139 Uiso 1 1 calc R
H101 H 0.026(3) -0.001(3) 0.8610(17) 0.079(13) Uiso 1 1 d .

loop_
_atom_site_aniso_label
_atom_site_aniso_U_11
_atom_site_aniso_U_22
_atom_site_aniso_U_33
_atom_site_aniso_U_23
_atom_site_aniso_U_13
_atom_site_aniso_U_12
B 0.050(3) 0.047(3) 0.0369(18) -0.0034(18) 0.0039(19) -0.009(2)
F1 0.0703(16) 0.0611(14) 0.0599(11) 0.0114(10) 0.0125(10) -0.0115(12)
F2 0.0627(15) 0.0728(14) 0.0530(11) -0.0187(10) -0.0005(10) -0.0083(12)
N1 0.0452(18) 0.0419(16) 0.0439(15) 0.0015(12) -0.0014(13) 0.0043(15)
N2 0.0396(18) 0.0441(18) 0.0502(16) -0.0011(13) 0.0071(13) 0.0013(15)
C1 0.062(3) 0.045(2) 0.061(2) 0.0054(18) -0.009(2) 0.006(2)
C2 0.062(3) 0.060(3) 0.082(3) -0.003(2) 0.003(2) 0.021(2)
C3 0.058(3) 0.050(2) 0.059(2) -0.0106(18) 0.0108(19) 0.006(2)
C4 0.048(2) 0.0407(19) 0.0403(17) -0.0059(15) 0.0066(16) -0.0001(19)
C5 0.045(2) 0.040(2) 0.0417(17) -0.0040(15) -0.0017(16) -0.0073(18)
C6 0.043(2) 0.042(2) 0.0440(18) 0.0008(15) -0.0053(16) -0.0053(18)
C7 0.044(2) 0.050(2) 0.068(2) 0.0051(18) -0.0083(19) -0.0053(19)
C8 0.046(3) 0.055(3) 0.098(3) 0.010(2) 0.002(2) 0.009(2)
C9 0.052(3) 0.049(2) 0.071(2) -0.0018(19) 0.018(2) 0.002(2)
N3 0.120(4) 0.087(3) 0.048(2) -0.0134(19) -0.002(2) -0.050(3)
C10 0.058(3) 0.059(2) 0.0415(17) -0.0017(16) -0.0008(17) -0.008(2)
C11 0.078(3) 0.070(3) 0.044(2) -0.0017(19) 0.001(2) -0.013(2)
C12 0.108(4) 0.102(4) 0.045(2) -0.009(2) 0.001(2) -0.027(3)
C13 0.111(4) 0.113(4) 0.041(2) 0.004(2) 0.010(2) -0.017(3)
C14 0.090(3) 0.095(3) 0.057(2) 0.016(2) 0.007(2) -0.016(3)
C15 0.070(3) 0.067(3) 0.050(2) 0.0071(18) -0.0010(18) -0.011(2)
C16 0.159(6) 0.142(5) 0.068(3) -0.021(3) -0.013(3) -0.084(4)
C17 0.082(3) 0.079(3) 0.082(3) -0.017(2) 0.026(2) 0.015(3)
C18 0.086(3) 0.079(3) 0.078(3) 0.020(2) -0.016(2) 0.018(3)
C19 0.070(3) 0.081(3) 0.087(3) 0.011(2) -0.031(2) 0.001(3)
C20 0.094(4) 0.091(4) 0.093(3) 0.003(3) 0.044(3) 0.022(3)

loop_
_atom_type_symbol
_atom_type_description
_atom_type_scat_dispersion_real
_atom_type_scat_dispersion_imag
_atom_type_scat_source
C C 0.0033 0.0016 'International Tables Vol C Tables 4.2.6.8 and 6.1.1.4'
H H 0.0000 0.0000 'International Tables Vol C Tables 4.2.6.8 and 6.1.1.4'
B B 0.0013 0.0007 'International Tables Vol C Tables 4.2.6.8 and 6.1.1.4'
N N 0.0061 0.0033 'International Tables Vol C Tables 4.2.6.8 and 6.1.1.4'
F F 0.0171 0.0103 'International Tables Vol C Tables 4.2.6.8 and 6.1.1.4'

loop_
_geom_angle_atom_site_label_1
_geom_angle_atom_site_label_2
_geom_angle_atom_site_label_3
_geom_angle
F2 B F1 108.0(3)
F2 B N2 110.8(3)
F1 B N2 110.0(3)
F2 B N1 110.6(3)
F1 B N1 110.1(3)
N2 B N1 107.4(2)
C1 N1 C4 108.1(3)
C1 N1 B 126.9(3)
C4 N1 B 125.0(3)
C9 N2 C6 108.3(3)
C9 N2 B 126.0(3)
C6 N2 B 125.6(3)
N1 C1 C2 109.2(3)
N1 C1 C18 123.4(3)
C2 C1 C18 127.4(4)
C3 C2 C1 108.6(3)
C2 C3 C4 106.5(3)
C2 C3 C17 124.6(4)
C4 C3 C17 128.9(3)
C5 C4 N1 120.3(3)
C5 C4 C3 132.0(3)
N1 C4 C3 107.6(3)
C6 C5 C4 121.4(3)
C6 C5 C10 118.8(3)
C4 C5 C10 119.8(3)
C5 C6 N2 120.1(3)
C5 C6 C7 132.2(3)
N2 C6 C7 107.7(3)
C8 C7 C6 106.2(3)
C8 C7 C19 124.2(4)
C6 C7 C19 129.6(3)
C7 C8 C9 109.2(3)
N2 C9 C8 108.7(3)
N2 C9 C20 123.9(4)
C8 C9 C20 127.4(4)
C11 N3 C16 123.8(4)
C15 C10 C11 120.3(3)
C15 C10 C5 120.1(3)
C11 C10 C5 119.6(3)
N3 C11 C12 122.5(4)
N3 C11 C10 120.1(3)
C12 C11 C10 117.3(4)
C13 C12 C11 121.0(4)
C12 C13 C14 121.8(4)
C15 C14 C13 118.0(4)
C10 C15 C14 121.6(4)

loop_
_geom_bond_atom_site_label_1
_geom_bond_atom_site_label_2
_geom_bond_distance
B F2 1.391(4)
B F1 1.399(4)
B N2 1.539(5)
B N1 1.541(5)
N1 C1 1.349(4)
N1 C4 1.404(4)
N2 C9 1.347(4)
N2 C6 1.401(4)
C1 C2 1.392(5)
C1 C18 1.495(5)
C2 C3 1.381(5)
C3 C4 1.416(5)
C3 C17 1.508(5)
C4 C5 1.399(4)
C5 C6 1.394(4)
C5 C10 1.503(4)
C6 C7 1.428(5)
C7 C8 1.367(5)
C7 C19 1.501(5)
C8 C9 1.404(5)
C9 C20 1.488(5)
N3 C11 1.363(5)
N3 C16 1.450(5)
C10 C15 1.381(5)
C10 C11 1.412(5)
C11 C12 1.401(5)
C12 C13 1.368(6)
C13 C14 1.385(6)
C14 C15 1.381(5)
